data_7041742
loop_
_publ_author_name
'Wang, Jiang'
'Shi, Lin-Xi'
'Wang, Jin-Yun'
'Chen, Jin-Xiang'
'Liu, Sheng-Hua'
'Chen, Zhong-Ning'

_publ_section_title
;
 An unprecedented photochromic system with cis-oriented
 dithienyl-dithiolenes supported by metal chelation.
;
_journal_issue 6
_journal_name_full 'Dalton transactions (Cambridge, England : 2003)'
_journal_page_first 2023
_journal_page_last 2029
_journal_paper_doi 10.1039/c6dt04421b
_journal_volume 46
_journal_year 2017
_chemical_formula_sum 'C50 H42 Cl0 N0 Ni O0 P2 S4'
_chemical_formula_weight 891.73
_chemical_name_systematic
; 
 ? 
;
_space_group_IT_number 14
_symmetry_cell_setting monoclinic
_symmetry_space_group_name_Hall '-P 2ybc'
_symmetry_space_group_name_H-M 'P 1 21/c 1'
_atom_sites_solution_hydrogens geom
_atom_sites_solution_primary direct
_atom_sites_solution_secondary difmap
_audit_creation_method SHELXL-97
_audit_update_record
;
2016-09-13 deposited with the CCDC.
2017-01-18 downloaded from the CCDC.
;
_cell_angle_alpha 90.00
_cell_angle_beta 91.208(9)
_cell_angle_gamma 90.00
_cell_formula_units_Z 4
_cell_length_a 14.513(6)
_cell_length_b 24.868(11)
_cell_length_c 12.425(6)
_cell_measurement_reflns_used 11966
_cell_measurement_temperature 293(2)
_cell_measurement_theta_max 27.7198
_cell_measurement_theta_min 2.1356
_cell_volume 4483(3)
_computing_cell_refinement 'Bruker XSCANS'
_computing_data_collection 'Bruker XSCANS'
_computing_data_reduction 'Bruker SHELXTL'
_computing_molecular_graphics 'Bruker SHELXTL'
_computing_publication_material 'Bruker SHELXTL'
_computing_structure_refinement 'SHELXL-97 (Sheldrick, 1997)'
_computing_structure_solution 'SHELXS-97 (Sheldrick, 1990)'
_diffrn_ambient_temperature 293(2)
_diffrn_measured_fraction_theta_full 0.990
_diffrn_measured_fraction_theta_max 0.990
_diffrn_measurement_device_type 'Bruker P4'
_diffrn_measurement_method '\w scans'
_diffrn_radiation_monochromator graphite
_diffrn_radiation_source 'fine-focus sealed tube'
_diffrn_radiation_type MoK\a
_diffrn_radiation_wavelength 0.71073
_diffrn_reflns_av_R_equivalents 0.0774
_diffrn_reflns_av_sigmaI/netI 0.0788
_diffrn_reflns_limit_h_max 18
_diffrn_reflns_limit_h_min -18
_diffrn_reflns_limit_k_max 32
_diffrn_reflns_limit_k_min -32
_diffrn_reflns_limit_l_max 16
_diffrn_reflns_limit_l_min -16
_diffrn_reflns_number 34681
_diffrn_reflns_theta_full 27.49
_diffrn_reflns_theta_max 27.49
_diffrn_reflns_theta_min 2.16
_exptl_absorpt_coefficient_mu 0.724
_exptl_absorpt_correction_T_max 0.834
_exptl_absorpt_correction_T_min 0.6075
_exptl_absorpt_correction_type multi-scan
_exptl_absorpt_process_details
; 
RIGAKU/MSC(2004), CrystalClear Version 1.3.6, 
  Rigaku/MSC, 9009 New Trails Drive, The Woodlands, TX77381-5209, USA 
;
_exptl_crystal_colour Green
_exptl_crystal_density_diffrn 1.321
_exptl_crystal_density_method 'not measured'
_exptl_crystal_description Block
_exptl_crystal_F_000 1856
_exptl_crystal_size_max 0.40
_exptl_crystal_size_mid 0.33
_exptl_crystal_size_min 0.25
_refine_diff_density_max 1.073
_refine_diff_density_min -0.508
_refine_diff_density_rms 0.103
_refine_ls_extinction_method none
_refine_ls_goodness_of_fit_ref 0.995
_refine_ls_hydrogen_treatment mixed
_refine_ls_matrix_type full
_refine_ls_number_parameters 514
_refine_ls_number_reflns 10185
_refine_ls_number_restraints 0
_refine_ls_restrained_S_all 0.995
_refine_ls_R_factor_all 0.0863
_refine_ls_R_factor_gt 0.0604
_refine_ls_shift/su_max 0.001
_refine_ls_shift/su_mean 0.000
_refine_ls_structure_factor_coef Fsqd
_refine_ls_weighting_details 'calc w=1/[\s^2^(Fo^2^)+(0.0967P)^2^+0.0000P] where P=(Fo^2^+2Fc^2^)/3'
_refine_ls_weighting_scheme calc
_refine_ls_wR_factor_gt 0.1620
_refine_ls_wR_factor_ref 0.1952
_reflns_number_gt 6498
_reflns_number_total 10185
_reflns_threshold_expression >2sigma(I)
_cod_data_source_file c6dt04421b2.cif
_cod_data_source_block 1o
_cod_depositor_comments
;
The following automatic conversions were performed:

'_symmetry_cell_setting' value 'Monoclinic' changed to 'monoclinic'
according to
/usr/data/users/saulius/crontab/automatic-downloads/rss-feeds/RSC/lib/dictionaries/cif_core.dic
dictionary named 'cif_core.dic' version 2.4.2 from 2011-04-26.

'_exptl_absorpt_correction_type' value 'Multi-scan' changed to
'multi-scan' according to
/usr/data/users/saulius/crontab/automatic-downloads/rss-feeds/RSC/lib/dictionaries/cif_core.dic
dictionary named 'cif_core.dic' version 2.4.2 from 2011-04-26.

Automatic conversion script
Id: cif_fix_values 4268 2015-11-12 08:31:59Z antanas 

 Adding full bibliography for 7041742--7041743.cif.
;
_cod_original_sg_symbol_H-M P2(1)/c
_cod_database_code 7041742

loop_
_symmetry_equiv_pos_as_xyz
'x, y, z'
'-x, y+1/2, -z+1/2'
'-x, -y, -z'
'x, -y-1/2, z-1/2'

loop_
_atom_site_label
_atom_site_type_symbol
_atom_site_fract_x
_atom_site_fract_y
_atom_site_fract_z
_atom_site_U_iso_or_equiv
_atom_site_adp_type
_atom_site_occupancy
_atom_site_symmetry_multiplicity
_atom_site_calc_flag
_atom_site_refinement_flags
Ni1 Ni 0.25230(3) -0.003238(17) 0.54886(3) 0.04215(16) Uani 1 1 d .
S1 S 0.20422(7) -0.05783(4) 0.42645(7) 0.0478(2) Uani 1 1 d .
S4 S 0.37647(8) 0.08924(4) 0.04126(8) 0.0573(3) Uani 1 1 d .
P2 P 0.27862(7) 0.05402(4) 0.67789(8) 0.0480(3) Uani 1 1 d .
S2 S 0.29797(7) 0.05291(4) 0.43036(7) 0.0482(2) Uani 1 1 d .
P1 P 0.22907(7) -0.06287(4) 0.67337(8) 0.0480(3) Uani 1 1 d .
S3 S 0.11620(8) -0.08767(4) 0.03454(8) 0.0577(3) Uani 1 1 d .
C17 C 0.2842(4) 0.18779(16) 0.0622(3) 0.0632(12) Uani 1 1 d .
C2 C 0.2705(3) 0.02242(14) 0.3046(3) 0.0419(8) Uani 1 1 d .
C1 C 0.2297(2) -0.02571(13) 0.3040(3) 0.0407(8) Uani 1 1 d .
C14 C 0.2972(3) 0.05469(14) 0.2100(3) 0.0432(8) Uani 1 1 d .
C15 C 0.2674(3) 0.10902(14) 0.1928(3) 0.0510(9) Uani 1 1 d .
H15A H 0.2275 0.1264 0.2390 0.061 Uiso 1 1 calc R
C6 C 0.2117(4) -0.18583(16) 0.0471(3) 0.0628(12) Uani 1 1 d .
C45 C 0.3782(3) 0.09851(16) 0.6738(3) 0.0525(9) Uani 1 1 d .
C4 C 0.2305(3) -0.11002(14) 0.1851(3) 0.0512(9) Uani 1 1 d .
H4A H 0.2726 -0.1280 0.2296 0.061 Uiso 1 1 calc R
C3 C 0.1995(3) -0.05698(14) 0.2065(3) 0.0443(8) Uani 1 1 d .
C25 C 0.2210(3) -0.02766(18) 0.8027(3) 0.0657(12) Uani 1 1 d .
H25A H 0.1604 -0.0117 0.8097 0.079 Uiso 1 1 calc R
H25B H 0.2314 -0.0525 0.8619 0.079 Uiso 1 1 calc R
C5 C 0.1933(3) -0.13230(15) 0.0941(3) 0.0506(9) Uani 1 1 d .
C12 C 0.1367(3) -0.03878(15) 0.1307(3) 0.0503(9) Uani 1 1 d .
C28 C 0.4048(3) -0.09978(16) 0.6334(4) 0.0583(10) Uani 1 1 d .
H28A H 0.4008 -0.0778 0.5730 0.070 Uiso 1 1 calc R
C16 C 0.3018(3) 0.13338(15) 0.1041(3) 0.0532(10) Uani 1 1 d .
C47 C 0.5406(3) 0.1076(3) 0.6473(4) 0.0787(15) Uani 1 1 d .
H47A H 0.5971 0.0920 0.6324 0.094 Uiso 1 1 calc R
C33 C 0.1269(3) -0.10530(17) 0.6667(3) 0.0522(9) Uani 1 1 d .
C37 C -0.0371(3) -0.1096(3) 0.6443(4) 0.0848(16) Uani 1 1 d .
H37A H -0.0932 -0.0922 0.6327 0.102 Uiso 1 1 calc R
C23 C 0.3578(3) 0.03835(15) 0.1340(3) 0.0515(9) Uani 1 1 d .
C46 C 0.4612(3) 0.0767(2) 0.6472(3) 0.0665(12) Uani 1 1 d .
H46A H 0.4643 0.0405 0.6287 0.080 Uiso 1 1 calc R
C44 C 0.1017(3) 0.09346(17) 0.6360(4) 0.0594(10) Uani 1 1 d .
H44A H 0.1045 0.0740 0.5722 0.071 Uiso 1 1 calc R
C40 C 0.1716(4) 0.1241(2) 0.8026(4) 0.0835(16) Uani 1 1 d .
H40A H 0.2211 0.1255 0.8513 0.100 Uiso 1 1 calc R
C34 C 0.1287(3) -0.16060(19) 0.6763(4) 0.0764(14) Uani 1 1 d .
H34A H 0.1847 -0.1784 0.6850 0.092 Uiso 1 1 calc R
C42 C 0.0172(4) 0.1495(2) 0.7529(5) 0.0830(15) Uani 1 1 d .
H42A H -0.0368 0.1679 0.7685 0.100 Uiso 1 1 calc R
C27 C 0.3294(3) -0.10497(17) 0.6981(3) 0.0551(10) Uani 1 1 d .
C30 C 0.4919(4) -0.1600(2) 0.7448(5) 0.0827(15) Uani 1 1 d .
H30A H 0.5466 -0.1781 0.7609 0.099 Uiso 1 1 calc R
C26 C 0.2946(3) 0.01569(17) 0.8036(3) 0.0648(12) Uani 1 1 d .
H26A H 0.3555 -0.0004 0.8070 0.078 Uiso 1 1 calc R
H26B H 0.2878 0.0391 0.8654 0.078 Uiso 1 1 calc R
C29 C 0.4870(3) -0.12690(19) 0.6568(4) 0.0719(13) Uani 1 1 d .
H29A H 0.5378 -0.1225 0.6133 0.086 Uiso 1 1 calc R
C24 C 0.4067(3) -0.01406(18) 0.1222(4) 0.0715(13) Uani 1 1 d .
H24A H 0.3893 -0.0379 0.1791 0.107 Uiso 1 1 calc R
H24B H 0.4721 -0.0082 0.1260 0.107 Uiso 1 1 calc R
H24C H 0.3902 -0.0299 0.0540 0.107 Uiso 1 1 calc R
C39 C 0.1784(3) 0.09438(16) 0.7071(3) 0.0536(10) Uani 1 1 d .
C9 C 0.2468(6) -0.2872(2) -0.0395(6) 0.115(3) Uani 1 1 d .
H9A H 0.2587 -0.3210 -0.0684 0.138 Uiso 1 1 calc R
C41 C 0.0905(4) 0.1515(3) 0.8239(5) 0.0967(18) Uani 1 1 d .
H41A H 0.0861 0.1713 0.8871 0.116 Uiso 1 1 calc R
C31 C 0.4174(4) -0.1669(2) 0.8097(4) 0.0902(17) Uani 1 1 d .
H31A H 0.4212 -0.1903 0.8681 0.108 Uiso 1 1 calc R
C7 C 0.2899(4) -0.21437(19) 0.0755(4) 0.0832(15) Uani 1 1 d .
H7A H 0.3318 -0.1996 0.1247 0.100 Uiso 1 1 calc R
C38 C 0.0431(3) -0.0804(2) 0.6478(4) 0.0705(13) Uani 1 1 d .
H38A H 0.0411 -0.0434 0.6372 0.085 Uiso 1 1 calc R
C43 C 0.0225(3) 0.1210(2) 0.6597(5) 0.0768(14) Uani 1 1 d .
H43A H -0.0276 0.1201 0.6119 0.092 Uiso 1 1 calc R
C11 C 0.1493(4) -0.2089(2) -0.0272(4) 0.0881(17) Uani 1 1 d .
H11A H 0.0961 -0.1905 -0.0483 0.106 Uiso 1 1 calc R
C10 C 0.1676(6) -0.2600(3) -0.0692(5) 0.113(2) Uani 1 1 d .
H10A H 0.1260 -0.2756 -0.1177 0.136 Uiso 1 1 calc R
C21 C 0.3257(6) 0.2632(2) -0.0483(5) 0.111(2) Uani 1 1 d .
H21A H 0.3661 0.2791 -0.0959 0.133 Uiso 1 1 calc R
C36 C -0.0351(4) -0.1641(3) 0.6579(5) 0.0932(19) Uani 1 1 d .
H36A H -0.0897 -0.1836 0.6569 0.112 Uiso 1 1 calc R
C20 C 0.2497(6) 0.2910(2) -0.0162(6) 0.107(2) Uani 1 1 d .
H20A H 0.2383 0.3256 -0.0418 0.129 Uiso 1 1 calc R
C32 C 0.3365(4) -0.1391(2) 0.7878(4) 0.0802(15) Uani 1 1 d .
H32A H 0.2866 -0.1431 0.8328 0.096 Uiso 1 1 calc R
C48 C 0.5349(4) 0.1610(3) 0.6693(5) 0.0926(18) Uani 1 1 d .
H48A H 0.5877 0.1821 0.6668 0.111 Uiso 1 1 calc R
C50 C 0.3737(4) 0.15290(19) 0.6963(5) 0.0789(15) Uani 1 1 d .
H50A H 0.3177 0.1688 0.7123 0.095 Uiso 1 1 calc R
C13 C 0.0852(4) 0.01353(19) 0.1252(4) 0.0784(14) Uani 1 1 d .
H13A H 0.1043 0.0360 0.1844 0.118 Uiso 1 1 calc R
H13B H 0.0202 0.0067 0.1291 0.118 Uiso 1 1 calc R
H13C H 0.0980 0.0313 0.0587 0.118 Uiso 1 1 calc R
C22 C 0.3437(4) 0.2109(2) -0.0108(4) 0.0908(17) Uani 1 1 d .
H22A H 0.3948 0.1921 -0.0344 0.109 Uiso 1 1 calc R
C19 C 0.1912(5) 0.2676(2) 0.0532(5) 0.106(2) Uani 1 1 d .
H19A H 0.1389 0.2863 0.0740 0.127 Uiso 1 1 calc R
C35 C 0.0472(4) -0.1897(2) 0.6729(5) 0.0938(18) Uani 1 1 d .
H35A H 0.0487 -0.2268 0.6810 0.113 Uiso 1 1 calc R
C18 C 0.2075(4) 0.21676(19) 0.0939(5) 0.0843(16) Uani 1 1 d .
H18A H 0.1671 0.2018 0.1426 0.101 Uiso 1 1 calc R
C8 C 0.3075(5) -0.2648(2) 0.0323(5) 0.104(2) Uani 1 1 d .
H8A H 0.3608 -0.2832 0.0525 0.125 Uiso 1 1 calc R
C49 C 0.4543(4) 0.1837(2) 0.6948(6) 0.0996(19) Uani 1 1 d .
H49A H 0.4521 0.2201 0.7115 0.120 Uiso 1 1 calc R

loop_
_atom_site_aniso_label
_atom_site_aniso_U_11
_atom_site_aniso_U_22
_atom_site_aniso_U_33
_atom_site_aniso_U_23
_atom_site_aniso_U_13
_atom_site_aniso_U_12
Ni1 0.0536(3) 0.0411(3) 0.0317(2) -0.00032(18) -0.0001(2) -0.0063(2)
S1 0.0656(6) 0.0419(5) 0.0358(4) 0.0010(4) -0.0020(4) -0.0145(4)
S4 0.0787(7) 0.0564(6) 0.0370(5) 0.0028(4) 0.0075(5) -0.0114(5)
P2 0.0544(6) 0.0517(5) 0.0377(5) -0.0067(4) -0.0015(4) -0.0075(4)
S2 0.0680(6) 0.0403(5) 0.0362(4) -0.0019(4) 0.0013(4) -0.0128(4)
P1 0.0571(6) 0.0508(5) 0.0364(5) 0.0049(4) 0.0031(4) -0.0090(4)
S3 0.0752(7) 0.0613(6) 0.0362(5) -0.0032(4) -0.0070(5) -0.0106(5)
C17 0.096(3) 0.047(2) 0.045(2) 0.0081(18) -0.004(2) -0.017(2)
C2 0.051(2) 0.0414(17) 0.0334(16) 0.0006(14) 0.0020(15) -0.0034(15)
C1 0.052(2) 0.0364(16) 0.0333(16) 0.0011(14) -0.0006(15) 0.0016(15)
C14 0.055(2) 0.0399(17) 0.0341(17) 0.0025(14) -0.0007(16) -0.0060(15)
C15 0.064(2) 0.046(2) 0.0429(19) -0.0009(17) 0.0048(18) -0.0056(18)
C6 0.095(3) 0.047(2) 0.047(2) -0.0079(18) 0.009(2) -0.013(2)
C45 0.053(2) 0.056(2) 0.048(2) -0.0027(18) -0.0078(18) -0.0076(18)
C4 0.069(3) 0.0423(19) 0.0417(19) -0.0035(16) -0.0041(18) -0.0061(18)
C3 0.056(2) 0.0419(18) 0.0353(17) -0.0013(15) 0.0035(16) -0.0087(16)
C25 0.086(3) 0.075(3) 0.0362(19) 0.000(2) 0.009(2) -0.011(2)
C5 0.065(3) 0.0455(19) 0.0418(19) -0.0052(16) 0.0027(18) -0.0091(17)
C12 0.059(2) 0.055(2) 0.0367(18) -0.0021(17) -0.0042(17) -0.0041(18)
C28 0.064(3) 0.053(2) 0.059(2) 0.0047(19) 0.009(2) -0.0059(19)
C16 0.072(3) 0.046(2) 0.0412(19) 0.0012(16) -0.0044(19) -0.0089(18)
C47 0.053(3) 0.128(5) 0.056(3) -0.008(3) 0.000(2) -0.008(3)
C33 0.057(2) 0.061(2) 0.0390(19) 0.0036(17) 0.0015(18) -0.0094(19)
C37 0.058(3) 0.131(5) 0.066(3) 0.008(3) 0.008(2) -0.007(3)
C23 0.062(2) 0.054(2) 0.0381(18) 0.0011(17) -0.0003(17) -0.0047(18)
C46 0.062(3) 0.083(3) 0.055(2) -0.014(2) -0.003(2) 0.002(2)
C44 0.057(3) 0.061(2) 0.060(2) -0.001(2) -0.003(2) -0.007(2)
C40 0.069(3) 0.119(4) 0.063(3) -0.033(3) -0.001(2) 0.003(3)
C34 0.066(3) 0.065(3) 0.099(4) 0.005(3) 0.007(3) -0.014(2)
C42 0.065(3) 0.094(4) 0.091(4) 0.004(3) 0.021(3) 0.004(3)
C27 0.052(2) 0.066(2) 0.047(2) 0.0126(19) -0.0053(18) -0.0125(19)
C30 0.071(3) 0.087(4) 0.089(4) 0.002(3) -0.023(3) 0.003(3)
C26 0.089(3) 0.066(3) 0.039(2) -0.0028(19) -0.006(2) -0.006(2)
C29 0.060(3) 0.068(3) 0.088(4) 0.001(3) 0.002(3) -0.007(2)
C24 0.076(3) 0.069(3) 0.070(3) 0.007(2) 0.022(3) 0.013(2)
C39 0.052(2) 0.060(2) 0.049(2) -0.0093(19) 0.0037(18) -0.0086(18)
C9 0.181(8) 0.059(3) 0.105(5) -0.031(4) 0.043(5) -0.021(4)
C41 0.089(4) 0.127(5) 0.075(4) -0.026(4) 0.016(3) 0.022(4)
C31 0.092(4) 0.109(4) 0.070(3) 0.033(3) -0.014(3) 0.010(3)
C7 0.119(5) 0.059(3) 0.072(3) -0.012(3) 0.003(3) 0.000(3)
C38 0.065(3) 0.084(3) 0.062(3) 0.007(2) 0.006(2) -0.008(2)
C43 0.059(3) 0.080(3) 0.091(4) 0.004(3) -0.004(3) -0.004(2)
C11 0.126(5) 0.065(3) 0.073(3) -0.023(3) -0.007(3) -0.021(3)
C10 0.169(7) 0.083(4) 0.088(4) -0.038(4) 0.011(5) -0.048(4)
C21 0.166(7) 0.076(4) 0.091(4) 0.035(3) 0.005(4) -0.033(4)
C36 0.084(4) 0.123(5) 0.072(3) -0.016(4) 0.009(3) -0.047(4)
C20 0.167(7) 0.049(3) 0.104(5) 0.018(3) -0.030(5) -0.008(4)
C32 0.073(3) 0.104(4) 0.063(3) 0.034(3) 0.000(3) -0.008(3)
C48 0.071(4) 0.121(5) 0.085(4) 0.017(4) -0.012(3) -0.045(4)
C50 0.069(3) 0.062(3) 0.105(4) -0.009(3) -0.005(3) -0.015(2)
C13 0.081(3) 0.080(3) 0.073(3) -0.011(3) -0.026(3) 0.021(3)
C22 0.127(5) 0.068(3) 0.077(3) 0.024(3) 0.006(3) -0.023(3)
C19 0.153(6) 0.062(3) 0.103(5) 0.019(3) 0.005(4) 0.013(4)
C35 0.088(4) 0.077(3) 0.117(5) 0.003(3) 0.005(4) -0.028(3)
C18 0.122(5) 0.053(3) 0.078(3) 0.013(3) 0.003(3) 0.007(3)
C8 0.156(6) 0.059(3) 0.099(5) -0.020(3) 0.021(4) 0.012(3)
C49 0.092(4) 0.068(3) 0.138(6) 0.003(4) -0.013(4) -0.024(3)

loop_
_atom_type_symbol
_atom_type_description
_atom_type_scat_dispersion_real
_atom_type_scat_dispersion_imag
_atom_type_scat_source
C C 0.0033 0.0016 'International Tables Vol C Tables 4.2.6.8 and 6.1.1.4'
H H 0.0000 0.0000 'International Tables Vol C Tables 4.2.6.8 and 6.1.1.4'
N N 0.0061 0.0033 'International Tables Vol C Tables 4.2.6.8 and 6.1.1.4'
O O 0.0106 0.0060 'International Tables Vol C Tables 4.2.6.8 and 6.1.1.4'
P P 0.1023 0.0942 'International Tables Vol C Tables 4.2.6.8 and 6.1.1.4'
S S 0.1246 0.1234 'International Tables Vol C Tables 4.2.6.8 and 6.1.1.4'
Cl Cl 0.1484 0.1585 'International Tables Vol C Tables 4.2.6.8 and 6.1.1.4'
Ni Ni 0.3393 1.1124 'International Tables Vol C Tables 4.2.6.8 and 6.1.1.4'

loop_
_geom_angle_atom_site_label_1
_geom_angle_atom_site_label_2
_geom_angle_atom_site_label_3
_geom_angle
S2 Ni1 S1 91.48(5)
S2 Ni1 P2 91.60(5)
S1 Ni1 P2 171.14(5)
S2 Ni1 P1 170.91(5)
S1 Ni1 P1 91.14(5)
P2 Ni1 P1 87.10(5)
C1 S1 Ni1 104.73(12)
C23 S4 C16 93.15(19)
C39 P2 C45 108.06(19)
C39 P2 C26 101.8(2)
C45 P2 C26 104.6(2)
C39 P2 Ni1 112.47(13)
C45 P2 Ni1 120.31(14)
C26 P2 Ni1 107.69(14)
C2 S2 Ni1 105.03(12)
C27 P1 C33 108.87(19)
C27 P1 C25 101.1(2)
C33 P1 C25 104.44(19)
C27 P1 Ni1 112.20(13)
C33 P1 Ni1 120.09(13)
C25 P1 Ni1 108.12(15)
C12 S3 C5 93.18(18)
C18 C17 C22 118.8(5)
C18 C17 C16 120.8(4)
C22 C17 C16 120.4(5)
C1 C2 C14 127.1(3)
C1 C2 S2 118.7(3)
C14 C2 S2 114.2(2)
C2 C1 C3 126.4(3)
C2 C1 S1 120.1(3)
C3 C1 S1 113.5(2)
C23 C14 C15 112.0(3)
C23 C14 C2 124.8(3)
C15 C14 C2 123.1(3)
C16 C15 C14 115.1(4)
C7 C6 C11 118.3(5)
C7 C6 C5 121.1(4)
C11 C6 C5 120.6(5)
C46 C45 C50 118.8(4)
C46 C45 P2 118.0(3)
C50 C45 P2 123.2(3)
C5 C4 C3 114.4(4)
C12 C3 C4 112.7(3)
C12 C3 C1 124.2(3)
C4 C3 C1 123.1(3)
C26 C25 P1 106.7(3)
C4 C5 C6 128.5(4)
C4 C5 S3 109.6(3)
C6 C5 S3 121.9(3)
C3 C12 C13 129.7(4)
C3 C12 S3 110.2(3)
C13 C12 S3 120.0(3)
C27 C28 C29 121.3(4)
C15 C16 C17 129.2(4)
C15 C16 S4 109.0(3)
C17 C16 S4 121.9(3)
C48 C47 C46 119.2(5)
C38 C33 C34 118.4(4)
C38 C33 P1 117.5(3)
C34 C33 P1 124.0(3)
C36 C37 C38 120.3(5)
C14 C23 C24 129.9(4)
C14 C23 S4 110.7(3)
C24 C23 S4 119.3(3)
C45 C46 C47 121.1(5)
C43 C44 C39 120.8(4)
C41 C40 C39 119.7(5)
C33 C34 C35 120.2(5)
C43 C42 C41 120.6(5)
C28 C27 C32 118.3(4)
C28 C27 P1 119.5(3)
C32 C27 P1 121.9(3)
C29 C30 C31 121.1(5)
C25 C26 P2 106.6(3)
C30 C29 C28 119.1(5)
C40 C39 C44 118.0(4)
C40 C39 P2 122.3(3)
C44 C39 P2 119.6(3)
C8 C9 C10 119.9(6)
C42 C41 C40 120.7(5)
C30 C31 C32 119.8(5)
C6 C7 C8 121.5(6)
C37 C38 C33 120.9(5)
C42 C43 C44 120.3(5)
C10 C11 C6 119.4(6)
C9 C10 C11 120.7(6)
C20 C21 C22 121.2(6)
C35 C36 C37 119.8(5)
C19 C20 C21 119.2(6)
C31 C32 C27 120.4(5)
C49 C48 C47 121.0(5)
C45 C50 C49 119.3(5)
C17 C22 C21 119.1(6)
C20 C19 C18 121.4(7)
C36 C35 C34 120.4(5)
C19 C18 C17 120.3(6)
C9 C8 C7 120.1(7)
C48 C49 C50 120.4(5)

loop_
_geom_bond_atom_site_label_1
_geom_bond_atom_site_label_2
_geom_bond_distance
Ni1 S2 2.1443(11)
Ni1 S1 2.1445(12)
Ni1 P2 2.1721(12)
Ni1 P1 2.1744(12)
S1 C1 1.765(3)
S4 C23 1.736(4)
S4 C16 1.739(4)
P2 C39 1.810(4)
P2 C45 1.821(4)
P2 C26 1.840(4)
S2 C2 1.774(4)
P1 C27 1.815(4)
P1 C33 1.820(4)
P1 C25 1.836(4)
S3 C12 1.726(4)
S3 C5 1.731(4)
C17 C18 1.389(7)
C17 C22 1.391(7)
C17 C16 1.470(5)
C2 C1 1.336(5)
C2 C14 1.482(5)
C1 C3 1.497(5)
C14 C23 1.366(5)
C14 C15 1.433(5)
C15 C16 1.362(5)
C6 C7 1.378(7)
C6 C11 1.402(7)
C6 C5 1.480(5)
C45 C46 1.368(6)
C45 C50 1.383(6)
C4 C5 1.361(5)
C4 C3 1.421(5)
C3 C12 1.374(5)
C25 C26 1.517(6)
C12 C13 1.501(6)
C28 C27 1.376(5)
C28 C29 1.396(6)
C47 C48 1.358(8)
C47 C46 1.385(7)
C33 C38 1.380(6)
C33 C34 1.381(6)
C37 C36 1.366(8)
C37 C38 1.372(7)
C23 C24 1.493(6)
C44 C43 1.375(6)
C44 C39 1.408(6)
C40 C41 1.389(7)
C40 C39 1.403(6)
C34 C35 1.386(7)
C42 C43 1.362(7)
C42 C41 1.369(8)
C27 C32 1.403(6)
C30 C29 1.369(7)
C30 C31 1.373(7)
C9 C8 1.360(9)
C9 C10 1.377(9)
C31 C32 1.384(7)
C7 C8 1.389(7)
C11 C10 1.401(8)
C21 C20 1.370(9)
C21 C22 1.403(7)
C36 C35 1.364(8)
C20 C19 1.354(9)
C48 C49 1.343(8)
C50 C49 1.398(7)
C19 C18 1.381(6)
